data_7037954
loop_
_publ_author_name
'Z\"urner, Philipp'
'Schmidt, Horst'
'Bette, Sebastian'
'Wagler, J\"org'
'Frisch, Gero'

_publ_section_title
;
 Ionic liquid, glass or crystalline solid? Structures and thermal
 behaviour of (C4mim)2CuCl3.
;
_journal_issue 8
_journal_name_full 'Dalton transactions (Cambridge, England : 2003)'
_journal_page_first 3327
_journal_page_last 3333
_journal_paper_doi 10.1039/c5dt03772g
_journal_volume 45
_journal_year 2016
_chemical_formula_sum 'C16 H30 Cl3 Cu N4'
_chemical_formula_weight 448.33
_chemical_melting_point 320
_chemical_properties_physical 'Air-sensitive, Moisture-sensitive, Hygroscopic'
_space_group_crystal_system monoclinic
_space_group_IT_number 5
_space_group_name_Hall 'C 2y'
_space_group_name_H-M_alt 'C 1 2 1'
_symmetry_space_group_name_Hall 'C 2y'
_symmetry_space_group_name_H-M 'C 1 2 1'
_atom_sites_solution_hydrogens geom
_audit_creation_method SHELXL-2014/7
_audit_update_record
;
2015-09-25 deposited with the CCDC.
2016-01-11 downloaded from the CCDC.
;
_cell_angle_alpha 90
_cell_angle_beta 116.30(3)
_cell_angle_gamma 90
_cell_formula_units_Z 2
_cell_length_a 12.990(6)
_cell_length_b 11.404(4)
_cell_length_c 8.386(4)
_cell_measurement_temperature 233(2)
_cell_volume 1113.7(9)
_computing_structure_refinement 'SHELXL-2014/7 (Sheldrick, 2014)'
_diffrn_ambient_temperature 233(2)
_diffrn_detector 'image plate (34 cm diameter)'
_diffrn_detector_area_resol_mean 6.67
_diffrn_detector_type STOE
_diffrn_measured_fraction_theta_full 0.998
_diffrn_measured_fraction_theta_max 0.992
_diffrn_measurement_details ' 73 frames, detector distance = 120 mm'
_diffrn_measurement_device '2-circle goniometer'
_diffrn_measurement_device_type 'STOE IPDS 2'
_diffrn_measurement_method 'rotation method'
_diffrn_radiation_collimation '0.5 mm diameter, monocapillary'
_diffrn_radiation_monochromator 'plane graphite'
_diffrn_radiation_polarisn_norm 0
_diffrn_radiation_type MoK\a
_diffrn_radiation_wavelength 0.71073
_diffrn_reflns_av_R_equivalents 0.0363
_diffrn_reflns_av_unetI/netI 0.0316
_diffrn_reflns_laue_measured_fraction_full 0.998
_diffrn_reflns_laue_measured_fraction_max 0.992
_diffrn_reflns_limit_h_max 16
_diffrn_reflns_limit_h_min -16
_diffrn_reflns_limit_k_max 13
_diffrn_reflns_limit_k_min -14
_diffrn_reflns_limit_l_max 10
_diffrn_reflns_limit_l_min -10
_diffrn_reflns_number 3438
_diffrn_reflns_point_group_measured_fraction_full 0.928
_diffrn_reflns_point_group_measured_fraction_max 0.915
_diffrn_reflns_theta_full 25.242
_diffrn_reflns_theta_max 26.732
_diffrn_reflns_theta_min 2.500
_diffrn_source 'sealed X-ray tube, 12 x 0.4 mm long-fine focus'
_diffrn_source_current 40
_diffrn_source_power 2.00
_diffrn_source_voltage 50
_exptl_absorpt_coefficient_mu 1.346
_exptl_absorpt_correction_T_max 0.9139
_exptl_absorpt_correction_T_min 0.8026
_exptl_absorpt_correction_type integration
_exptl_absorpt_process_details 'Coppens 1970'
_exptl_crystal_colour yellow
_exptl_crystal_density_diffrn 1.337
_exptl_crystal_description flaky
_exptl_crystal_F_000 468
_exptl_crystal_recrystallization_method 'From the Melt'
_exptl_crystal_size_max 0.3
_exptl_crystal_size_mid 0.2
_exptl_crystal_size_min 0.1
_refine_diff_density_max 0.356
_refine_diff_density_min -0.282
_refine_diff_density_rms 0.066
_refine_ls_abs_structure_details
;
 Flack x determined using 694 quotients [(I+)-(I-)]/[(I+)+(I-)]
 (Parsons, Flack and Wagner, Acta Cryst. B69 (2013) 249-259).
;
_refine_ls_abs_structure_Flack 0.00(2)
_refine_ls_extinction_coef 0.0069(12)
_refine_ls_extinction_expression Fc^*^=kFc[1+0.001xFc^2^\l^3^/sin(2\q)]^-1/4^
_refine_ls_extinction_method 'SHELXL-2014/7 (Sheldrick 2014'
_refine_ls_goodness_of_fit_ref 1.044
_refine_ls_hydrogen_treatment constr
_refine_ls_matrix_type full
_refine_ls_number_parameters 145
_refine_ls_number_reflns 2170
_refine_ls_number_restraints 57
_refine_ls_restrained_S_all 1.057
_refine_ls_R_factor_all 0.0627
_refine_ls_R_factor_gt 0.0480
_refine_ls_shift/su_max 0.021
_refine_ls_shift/su_mean 0.001
_refine_ls_structure_factor_coef Fsqd
_refine_ls_weighting_details 'w=1/[\s^2^(Fo^2^)+(0.0213P)^2^+4.6134P] where P=(Fo^2^+2Fc^2^)/3'
_refine_ls_weighting_scheme calc
_refine_ls_wR_factor_gt 0.0984
_refine_ls_wR_factor_ref 0.1108
_reflns_Friedel_coverage 0.754
_reflns_friedel_fraction_full 0.849
_reflns_friedel_fraction_max 0.830
_reflns_number_gt 1853
_reflns_number_total 2170
_reflns_threshold_expression 'I > 2\s(I)'
_cod_data_source_file c5dt03772g2.cif
_cod_data_source_block cuclbmin_233k
_cod_depositor_comments 'Adding full bibliography for 7037952--7037954.cif.'
_cod_original_cell_volume 1113.8(9)
_cod_database_code 7037954
_shelx_shelxl_version_number 2014/7
_shelx_space_group_comment
;
The symmetry employed for this shelxl refinement is uniquely defined
by the following loop, which should always be used as a source of
symmetry information in preference to the above space-group names.
They are only intended as comments.
;

loop_
_space_group_symop_operation_xyz
'x, y, z'
'-x, y, -z'
'x+1/2, y+1/2, z'
'-x+1/2, y+1/2, -z'

loop_
_atom_site_label
_atom_site_type_symbol
_atom_site_fract_x
_atom_site_fract_y
_atom_site_fract_z
_atom_site_U_iso_or_equiv
_atom_site_adp_type
_atom_site_occupancy
_atom_site_site_symmetry_order
_atom_site_calc_flag
_atom_site_refinement_flags_posn
_atom_site_refinement_flags_adp
_atom_site_refinement_flags_occupancy
_atom_site_disorder_assembly
_atom_site_disorder_group
Cu1 Cu 1.0000 0.5571(8) 0.0000 0.0555(5) Uani 1 2 d S T P . .
Cl1 Cl 0.96047(18) 0.6633(8) 0.1930(3) 0.0587(6) Uani 1 1 d . . . . .
Cl2 Cl 1.0000 0.3625(8) 0.0000 0.0719(9) Uani 1 2 d S T P . .
N1 N 0.2569(6) 0.8265(10) 0.4722(9) 0.0576(17) Uani 1 1 d . . . . .
N2 N 0.2565(5) 0.8949(10) 0.2331(8) 0.0511(16) Uani 1 1 d D . . . .
C1 C 0.2053(7) 0.8217(11) 0.2967(11) 0.059(2) Uani 1 1 d . . . . .
H1 H 0.1429 0.7743 0.2289 0.071 Uiso 1 1 calc R U . . .
C2 C 0.3463(8) 0.9033(10) 0.5215(12) 0.060(2) Uani 1 1 d . . . . .
H2 H 0.3985 0.9215 0.6375 0.072 Uiso 1 1 calc R U . . .
C3 C 0.3453(6) 0.9477(12) 0.3739(9) 0.0543(18) Uani 1 1 d . . . . .
H3 H 0.3952 1.0038 0.3675 0.065 Uiso 1 1 calc R U . . .
C4 C 0.2269(10) 0.7575(13) 0.5941(14) 0.095(4) Uani 1 1 d . . . . .
H4A H 0.1592 0.7897 0.5960 0.142 Uiso 1 1 calc R U . . .
H4B H 0.2893 0.7602 0.7116 0.142 Uiso 1 1 calc R U . . .
H4C H 0.2128 0.6776 0.5541 0.142 Uiso 1 1 calc R U . . .
C5 C 0.204(3) 0.9246(19) 0.0411(14) 0.060(4) Uani 0.38(2) 1 d D U P A 1
H5A H 0.1396 0.8728 -0.0221 0.072 Uiso 0.38(2) 1 calc R U P A 1
H5B H 0.2603 0.9107 -0.0039 0.072 Uiso 0.38(2) 1 calc R U P A 1
C6 C 0.163(2) 1.0510(16) 0.002(2) 0.067(6) Uani 0.38(2) 1 d D U P A 1
H6A H 0.2268 1.1037 0.0657 0.080 Uiso 0.38(2) 1 calc R U P A 1
H6B H 0.1047 1.0651 0.0419 0.080 Uiso 0.38(2) 1 calc R U P A 1
C7 C 0.114(3) 1.075(2) -0.197(3) 0.110(10) Uani 0.38(2) 1 d D U P A 1
H7A H 0.1003 1.1587 -0.2183 0.132 Uiso 0.38(2) 1 calc R U P A 1
H7B H 0.1685 1.0512 -0.2402 0.132 Uiso 0.38(2) 1 calc R U P A 1
C8 C 0.013(3) 1.016(3) -0.287(3) 0.139(14) Uani 0.38(2) 1 d D U P A 1
H8A H 0.0095 0.9851 -0.3958 0.209 Uiso 0.38(2) 1 calc R U P A 1
H8B H -0.0506 1.0681 -0.3135 0.209 Uiso 0.38(2) 1 calc R U P A 1
H8C H 0.0087 0.9523 -0.2148 0.209 Uiso 0.38(2) 1 calc R U P A 1
C5A C 0.2326(17) 0.9148(19) 0.0451(12) 0.060(4) Uani 0.62(2) 1 d D U P A 2
H5A1 H 0.2022 0.8437 -0.0230 0.072 Uiso 0.62(2) 1 calc R U P A 2
H5A2 H 0.3033 0.9348 0.0387 0.072 Uiso 0.62(2) 1 calc R U P A 2
C6A C 0.146(2) 1.0139(18) -0.033(2) 0.113(8) Uani 0.62(2) 1 d D U P A 2
H6A1 H 0.1750 1.0840 0.0387 0.136 Uiso 0.62(2) 1 calc R U P A 2
H6A2 H 0.0743 0.9923 -0.0319 0.136 Uiso 0.62(2) 1 calc R U P A 2
C7A C 0.126(2) 1.039(2) -0.223(2) 0.174(11) Uani 0.62(2) 1 d D U P A 2
H7A1 H 0.1983 1.0390 -0.2298 0.209 Uiso 0.62(2) 1 calc R U P A 2
H7A2 H 0.0776 0.9781 -0.3015 0.209 Uiso 0.62(2) 1 calc R U P A 2
C8A C 0.073(3) 1.1456(19) -0.277(3) 0.195(14) Uani 0.62(2) 1 d D U P A 2
H8A1 H 0.1149 1.2040 -0.1902 0.293 Uiso 0.62(2) 1 calc R U P A 2
H8A2 H -0.0040 1.1412 -0.2909 0.293 Uiso 0.62(2) 1 calc R U P A 2
H8A3 H 0.0720 1.1663 -0.3892 0.293 Uiso 0.62(2) 1 calc R U P A 2

loop_
_atom_site_aniso_label
_atom_site_aniso_U_11
_atom_site_aniso_U_22
_atom_site_aniso_U_33
_atom_site_aniso_U_23
_atom_site_aniso_U_13
_atom_site_aniso_U_12
Cu1 0.0435(7) 0.0628(10) 0.0519(8) 0.000 0.0136(6) 0.000
Cl1 0.0634(13) 0.0594(12) 0.0671(13) -0.0077(9) 0.0415(11) -0.0128(9)
Cl2 0.086(2) 0.0588(18) 0.0566(17) 0.000 0.0188(15) 0.000
N1 0.059(4) 0.061(5) 0.054(4) 0.006(3) 0.026(3) -0.014(3)
N2 0.053(4) 0.057(4) 0.045(3) -0.002(3) 0.023(3) -0.015(3)
C1 0.052(5) 0.067(6) 0.053(5) -0.004(4) 0.017(4) -0.024(4)
C2 0.061(5) 0.061(5) 0.053(5) -0.005(4) 0.021(4) -0.025(4)
C3 0.044(4) 0.061(5) 0.051(4) 0.000(4) 0.015(3) -0.013(4)
C4 0.116(9) 0.104(9) 0.071(7) 0.014(6) 0.047(7) -0.038(7)
C5 0.054(10) 0.088(7) 0.045(4) -0.008(4) 0.029(4) -0.018(5)
C6 0.057(11) 0.100(13) 0.032(9) 0.006(11) 0.010(8) -0.008(12)
C7 0.14(2) 0.13(2) 0.036(11) 0.014(12) 0.017(12) -0.030(16)
C8 0.18(2) 0.16(3) 0.045(12) 0.014(14) 0.014(13) -0.066(19)
C5A 0.054(10) 0.088(7) 0.045(4) -0.008(4) 0.029(4) -0.018(5)
C6A 0.120(15) 0.129(16) 0.057(9) -0.010(9) 0.009(10) 0.036(11)
C7A 0.22(2) 0.150(19) 0.062(10) -0.002(11) -0.023(12) 0.024(17)
C8A 0.24(3) 0.14(2) 0.102(16) 0.020(13) -0.009(19) -0.006(19)

loop_
_atom_type_symbol
_atom_type_description
_atom_type_scat_dispersion_real
_atom_type_scat_dispersion_imag
_atom_type_scat_source
Cu Cu 0.3201 1.2651 'International Tables Vol C Tables 4.2.6.8 and 6.1.1.4'
Cl Cl 0.1484 0.1585 'International Tables Vol C Tables 4.2.6.8 and 6.1.1.4'
C C 0.0033 0.0016 'International Tables Vol C Tables 4.2.6.8 and 6.1.1.4'
N N 0.0061 0.0033 'International Tables Vol C Tables 4.2.6.8 and 6.1.1.4'
H H 0.0000 0.0000 'International Tables Vol C Tables 4.2.6.8 and 6.1.1.4'

loop_
_geom_angle_atom_site_label_1
_geom_angle_atom_site_label_2
_geom_angle_atom_site_label_3
_geom_angle
_geom_angle_site_symmetry_3
Cl2 Cu1 Cl1 122.5(3) .
Cl2 Cu1 Cl1 122.5(3) 2_755
Cl1 Cu1 Cl1 115.06(11) 2_755
C1 N1 C2 107.9(7) .
C1 N1 C4 126.3(7) .
C2 N1 C4 125.7(7) .
C1 N2 C3 108.2(6) .
C1 N2 C5A 128.4(10) .
C3 N2 C5A 123.2(10) .
C1 N2 C5 120.9(17) .
C3 N2 C5 129.8(16) .
N2 C1 N1 109.1(7) .
C3 C2 N1 107.8(7) .
C2 C3 N2 107.0(7) .
N2 C5 C6 113.6(15) .
C5 C6 C7 110.3(13) .
C8 C7 C6 110.5(17) .
N2 C5A C6A 109.8(11) .
C5A C6A C7A 110.2(12) .
C8A C7A C6A 110.2(17) .

loop_
_geom_bond_atom_site_label_1
_geom_bond_atom_site_label_2
_geom_bond_distance
_geom_bond_site_symmetry_2
Cu1 Cl2 2.219(13) .
Cu1 Cl1 2.255(7) .
Cu1 Cl1 2.255(7) 2_755
N1 C1 1.320(11) .
N1 C2 1.364(10) .
N1 C4 1.472(11) .
N2 C1 1.319(10) .
N2 C3 1.371(9) .
N2 C5A 1.483(10) .
N2 C5 1.483(10) .
C2 C3 1.332(11) .
C5 C6 1.522(11) .
C6 C7 1.522(11) .
C7 C8 1.37(3) .
C5A C6A 1.522(11) .
C6A C7A 1.522(11) .
C7A C8A 1.37(3) .
